data_4111300
loop_
_publ_author_name
'Yue-Ling Bai'
'Jun Tao'
'Wolfgang Wernsdorfer'
'Osamu Sato'
'Rong-Bin Huang'
'Lan-Sun Zheng'

_publ_contact_author_address
;
Department of Chemistry
College of Chemistry and Chemical Engineering
Xiamen University
Xiamen 361005 
P. R. China
;
_publ_contact_author_email taojun@xmu.edu.cn
_publ_contact_author_name 'Assoc. Prof. Jun Tao'
_publ_contact_author_phone 86-592-2185191
_publ_section_title
;
 Coexistence of Magnetization Relaxation and Dielectric Relaxation in a
 Single-Chain Magnet
;
_journal_name_full 'Journal of the American Chemical Society'
_journal_page_first 16428
_journal_page_last 16429
_journal_paper_doi 10.1021/ja066679+
_journal_volume 128
_journal_year 2006
_chemical_formula_sum 'C40 H51 Mn3 N6 O10'
_chemical_formula_weight 940.69
_chemical_name_systematic
; 
 ? 
;
_space_group_IT_number 9
_symmetry_cell_setting monoclinic
_symmetry_space_group_name_Hall 'C -2yc'
_symmetry_space_group_name_H-M 'C 1 c 1'
_atom_sites_solution_hydrogens geom
_atom_sites_solution_primary direct
_atom_sites_solution_secondary difmap
_audit_creation_method SHELXL-97
_cell_angle_alpha 90.00
_cell_angle_beta 98.32(3)
_cell_angle_gamma 90.00
_cell_formula_units_Z 4
_cell_length_a 21.708(4)
_cell_length_b 25.104(5)
_cell_length_c 7.7259(15)
_cell_measurement_reflns_used 5540
_cell_measurement_temperature 173(2)
_cell_measurement_theta_max 32.58
_cell_measurement_theta_min 3.06
_cell_volume 4166.0(14)
_computing_cell_refinement PROCESS-AUTO
_computing_data_collection 'PROCESS-AUTO (Molecular Structure Corporation, Rigaku Corporation, 2000)'
_computing_data_reduction 'teXsan (Molecular Structure Corporation, Rigaku Corporation, 2000)'
_computing_structure_refinement 'SHELXL-97 (Sheldrick, 1997)'
_computing_structure_solution 'SHELXS-97 (Sheldrick, 1990)'
_diffrn_ambient_temperature 293(2)
_diffrn_measured_fraction_theta_full 0.981
_diffrn_measured_fraction_theta_max 0.981
_diffrn_measurement_device_type 'Rigaku R-AXIS RAPID Imaging Plate'
_diffrn_measurement_method \w
_diffrn_radiation_monochromator graphite
_diffrn_radiation_source 'fine-focus sealed tube'
_diffrn_radiation_type MoK\a
_diffrn_radiation_wavelength 0.71073
_diffrn_reflns_av_R_equivalents 0.0000
_diffrn_reflns_av_sigmaI/netI 0.0750
_diffrn_reflns_limit_h_max 32
_diffrn_reflns_limit_h_min 0
_diffrn_reflns_limit_k_max 37
_diffrn_reflns_limit_k_min 0
_diffrn_reflns_limit_l_max 11
_diffrn_reflns_limit_l_min -11
_diffrn_reflns_number 7451
_diffrn_reflns_theta_full 32.58
_diffrn_reflns_theta_max 32.58
_diffrn_reflns_theta_min 3.06
_exptl_absorpt_coefficient_mu 0.960
_exptl_absorpt_correction_T_max 0.852
_exptl_absorpt_correction_T_min 0.726
_exptl_absorpt_correction_type multi-scan
_exptl_absorpt_process_details '(ABSCOR; Higashi, 1995)'
_exptl_crystal_colour 'dark green'
_exptl_crystal_density_diffrn 1.500
_exptl_crystal_density_meas ?
_exptl_crystal_description block
_exptl_crystal_F_000 1952
_exptl_crystal_size_max 0.32
_exptl_crystal_size_mid 0.16
_exptl_crystal_size_min 0.10
_refine_diff_density_max 0.974
_refine_diff_density_min -0.481
_refine_diff_density_rms 0.080
_refine_ls_abs_structure_details 'Flack H D (1983), Acta Cryst. A39, 876-881'
_refine_ls_abs_structure_Flack 0.097(15)
_refine_ls_extinction_method none
_refine_ls_goodness_of_fit_ref 0.904
_refine_ls_hydrogen_treatment mixed
_refine_ls_matrix_type full
_refine_ls_number_parameters 532
_refine_ls_number_reflns 7451
_refine_ls_number_restraints 2
_refine_ls_restrained_S_all 0.904
_refine_ls_R_factor_all 0.0601
_refine_ls_R_factor_gt 0.0386
_refine_ls_shift/su_max 0.000
_refine_ls_shift/su_mean 0.000
_refine_ls_structure_factor_coef Fsqd
_refine_ls_weighting_details 'calc w=1/[\s^2^(Fo^2^)+(0.0362P)^2^+0.0000P] where P=(Fo^2^+2Fc^2^)/3'
_refine_ls_weighting_scheme calc
_refine_ls_wR_factor_gt 0.0768
_refine_ls_wR_factor_ref 0.0838
_reflns_number_gt 5540
_reflns_number_total 7451
_reflns_threshold_expression >2sigma(I)
_cod_data_source_file ja066679si20060919_121227_1.cif
_cod_data_source_block complex_1
_cod_depositor_comments
;
The following automatic conversions were performed:

'_exptl_crystal_density_meas' value 'none' was changed to '?' - the
value is perceived as not measured.

Automatic conversion script
Id: cif_fix_values 3008 2015-01-20 13:52:24Z robertas 
;
_cod_database_code 4111300

loop_
_symmetry_equiv_pos_as_xyz
'x, y, z'
'x, -y, z+1/2'
'x+1/2, y+1/2, z'
'x+1/2, -y+1/2, z+1/2'

loop_
_atom_site_label
_atom_site_type_symbol
_atom_site_fract_x
_atom_site_fract_y
_atom_site_fract_z
_atom_site_U_iso_or_equiv
_atom_site_adp_type
_atom_site_occupancy
_atom_site_symmetry_multiplicity
_atom_site_calc_flag
_atom_site_refinement_flags
Mn1 Mn 0.45454(3) 0.18857(2) 0.42073(6) 0.01835(11) Uani 1 1 d .
Mn2 Mn 0.33499(3) 0.14319(2) 0.14599(6) 0.01801(11) Uani 1 1 d .
Mn3 Mn 0.34754(3) 0.27147(2) 0.22078(6) 0.01853(11) Uani 1 1 d .
O4 O 0.37954(11) 0.20103(9) 0.2638(3) 0.0169(5) Uani 1 1 d .
O1 O 0.53078(12) 0.17688(11) 0.5618(4) 0.0276(6) Uani 1 1 d .
N1 N 0.44803(14) 0.11250(12) 0.3760(4) 0.0191(6) Uani 1 1 d .
N2 N 0.39963(14) 0.09275(12) 0.2606(4) 0.0206(6) Uani 1 1 d .
C1 C 0.56283(16) 0.13269(15) 0.6103(4) 0.0212(7) Uani 1 1 d .
C2 C 0.62046(18) 0.13830(18) 0.7172(5) 0.0297(8) Uani 1 1 d .
H2A H 0.6346 0.1722 0.7514 0.036 Uiso 1 1 calc R
C3 C 0.65651(17) 0.09492(17) 0.7726(5) 0.0294(8) Uani 1 1 d .
H3A H 0.6948 0.1003 0.8416 0.035 Uiso 1 1 calc R
C4 C 0.63747(18) 0.04297(17) 0.7285(5) 0.0283(8) Uani 1 1 d .
C5 C 0.58010(17) 0.03699(15) 0.6203(5) 0.0258(7) Uani 1 1 d .
H5A H 0.5660 0.0029 0.5886 0.031 Uiso 1 1 calc R
C6 C 0.54333(17) 0.08089(14) 0.5584(4) 0.0222(7) Uani 1 1 d .
C7 C 0.48563(16) 0.07176(14) 0.4365(4) 0.0209(7) Uani 1 1 d .
C8 C 0.46125(19) 0.02509(15) 0.3574(5) 0.0317(9) Uani 1 1 d .
H8A H 0.4777 -0.0091 0.3730 0.038 Uiso 1 1 calc R
C9 C 0.40726(18) 0.04025(15) 0.2502(5) 0.0284(8) Uani 1 1 d .
H9A H 0.3804 0.0172 0.1815 0.034 Uiso 1 1 calc R
C10 C 0.67715(19) -0.00488(18) 0.7880(6) 0.0380(10) Uani 1 1 d .
H10A H 0.7144 0.0066 0.8609 0.057 Uiso 1 1 calc R
H10B H 0.6880 -0.0233 0.6878 0.057 Uiso 1 1 calc R
H10C H 0.6543 -0.0284 0.8531 0.057 Uiso 1 1 calc R
O2 O 0.29345(12) 0.08555(10) 0.0374(3) 0.0255(6) Uani 1 1 d .
N3 N 0.26822(14) 0.18946(12) 0.0421(4) 0.0204(6) Uani 1 1 d .
N4 N 0.26954(14) 0.24285(12) 0.0807(4) 0.0222(6) Uani 1 1 d .
C11 C 0.23946(17) 0.08104(15) -0.0712(5) 0.0226(7) Uani 1 1 d .
C12 C 0.22420(19) 0.03067(16) -0.1408(5) 0.0309(8) Uani 1 1 d .
H12A H 0.2520 0.0026 -0.1149 0.037 Uiso 1 1 calc R
C13 C 0.16849(18) 0.02183(16) -0.2474(5) 0.0300(8) Uani 1 1 d .
H13A H 0.1595 -0.0122 -0.2919 0.036 Uiso 1 1 calc R
C14 C 0.12532(18) 0.06247(17) -0.2902(5) 0.0285(8) Uani 1 1 d .
C15 C 0.14091(17) 0.11306(16) -0.2227(5) 0.0255(7) Uani 1 1 d .
H15A H 0.1128 0.1408 -0.2494 0.031 Uiso 1 1 calc R
C16 C 0.19760(16) 0.12331(15) -0.1161(4) 0.0212(7) Uani 1 1 d .
C17 C 0.21269(16) 0.17776(14) -0.0553(5) 0.0202(7) Uani 1 1 d .
C18 C 0.17843(18) 0.22505(16) -0.0819(5) 0.0256(8) Uani 1 1 d .
H18A H 0.1389 0.2292 -0.1451 0.031 Uiso 1 1 calc R
C19 C 0.21588(17) 0.26459(15) 0.0058(5) 0.0249(7) Uani 1 1 d .
H19A H 0.2053 0.3004 0.0115 0.030 Uiso 1 1 calc R
C20 C 0.0650(2) 0.0525(2) -0.4095(6) 0.0433(11) Uani 1 1 d .
H20A H 0.0413 0.0849 -0.4242 0.065 Uiso 1 1 calc R
H20B H 0.0415 0.0257 -0.3589 0.065 Uiso 1 1 calc R
H20C H 0.0738 0.0404 -0.5213 0.065 Uiso 1 1 calc R
O3 O 0.31594(12) 0.33919(10) 0.1918(4) 0.0269(6) Uani 1 1 d .
N5 N 0.42281(15) 0.30042(12) 0.3599(4) 0.0205(6) Uani 1 1 d .
N6 N 0.46765(14) 0.26727(12) 0.4429(4) 0.0213(6) Uani 1 1 d .
C21 C 0.34352(17) 0.38721(14) 0.2123(5) 0.0212(7) Uani 1 1 d .
C22 C 0.31046(18) 0.43131(15) 0.1370(5) 0.0272(8) Uani 1 1 d .
H22A H 0.2712 0.4263 0.0730 0.033 Uiso 1 1 calc R
C23 C 0.3348(2) 0.48206(14) 0.1556(6) 0.0261(7) Uani 1 1 d .
H23A H 0.3120 0.5106 0.1034 0.031 Uiso 1 1 calc R
C24 C 0.3931(2) 0.49103(14) 0.2513(5) 0.0251(7) Uani 1 1 d .
C25 C 0.42643(18) 0.44813(14) 0.3228(5) 0.0236(7) Uani 1 1 d .
H25A H 0.4658 0.4538 0.3852 0.028 Uiso 1 1 calc R
C26 C 0.40319(17) 0.39564(14) 0.3050(4) 0.0211(7) Uani 1 1 d .
C27 C 0.44173(16) 0.35141(14) 0.3830(5) 0.0205(7) Uani 1 1 d .
C28 C 0.50160(18) 0.35178(15) 0.4842(5) 0.0276(8) Uani 1 1 d .
H28A H 0.5263 0.3811 0.5203 0.033 Uiso 1 1 calc R
C29 C 0.51523(18) 0.29749(16) 0.5177(5) 0.0257(8) Uani 1 1 d .
H29A H 0.5517 0.2846 0.5819 0.031 Uiso 1 1 calc R
C30 C 0.4181(2) 0.54704(15) 0.2813(6) 0.0336(9) Uani 1 1 d .
H30A H 0.4588 0.5457 0.3491 0.050 Uiso 1 1 calc R
H30B H 0.3907 0.5673 0.3431 0.050 Uiso 1 1 calc R
H30C H 0.4207 0.5636 0.1706 0.050 Uiso 1 1 calc R
O5 O 0.40069(14) 0.18825(10) 0.6506(3) 0.0284(6) Uani 1 1 d .
O6 O 0.38892(13) 0.16905(11) 0.9222(3) 0.0277(6) Uani 1 1 d .
C31 C 0.39117(18) 0.15490(15) 0.7641(5) 0.0229(7) Uani 1 1 d .
C32 C 0.3827(2) 0.09729(16) 0.7223(5) 0.0350(10) Uani 1 1 d .
H32A H 0.3852 0.0917 0.6006 0.053 Uiso 1 1 calc R
H32B H 0.3428 0.0859 0.7474 0.053 Uiso 1 1 calc R
H32C H 0.4148 0.0772 0.7920 0.053 Uiso 1 1 calc R
O7 O 0.50107(15) 0.18835(13) 0.1607(4) 0.0361(7) Uani 1 1 d .
H7 H 0.4691 0.1869 0.0829 0.043 Uiso 1 1 d R
C33 C 0.5411(3) 0.1470(3) 0.0978(7) 0.072(2) Uani 1 1 d .
H33A H 0.5283 0.1119 0.1312 0.087 Uiso 1 1 calc R
H33B H 0.5377 0.1484 -0.0287 0.087 Uiso 1 1 calc R
C34 C 0.6025(3) 0.1571(3) 0.1737(8) 0.076(2) Uani 1 1 d .
H34A H 0.6296 0.1308 0.1348 0.114 Uiso 1 1 calc R
H34B H 0.6054 0.1555 0.2988 0.114 Uiso 1 1 calc R
H34C H 0.6148 0.1918 0.1397 0.114 Uiso 1 1 calc R
O8 O 0.28302(13) 0.14185(11) 0.3868(4) 0.0300(6) Uani 1 1 d .
H8 H 0.2828 0.1737 0.4239 0.036 Uiso 1 1 d R
C35 C 0.22163(19) 0.12140(18) 0.3895(6) 0.0364(9) Uani 1 1 d .
H35A H 0.2211 0.1017 0.4972 0.044 Uiso 1 1 calc R
H35B H 0.2117 0.0966 0.2930 0.044 Uiso 1 1 calc R
C36 C 0.1728(2) 0.1631(2) 0.3761(7) 0.0540(15) Uani 1 1 d .
H36A H 0.1329 0.1467 0.3775 0.081 Uiso 1 1 calc R
H36B H 0.1725 0.1825 0.2689 0.081 Uiso 1 1 calc R
H36C H 0.1813 0.1871 0.4734 0.081 Uiso 1 1 calc R
O9 O 0.39140(14) 0.27499(11) -0.0273(4) 0.0300(6) Uani 1 1 d .
H9 H 0.4029 0.2437 -0.0503 0.036 Uiso 1 1 d R
C37 C 0.43231(19) 0.31193(17) -0.0936(5) 0.0308(8) Uani 1 1 d .
H37A H 0.4225 0.3476 -0.0574 0.037 Uiso 1 1 calc R
H37B H 0.4247 0.3109 -0.2204 0.037 Uiso 1 1 calc R
C38 C 0.4991(2) 0.3015(2) -0.0347(6) 0.0460(12) Uani 1 1 d .
H38A H 0.5237 0.3276 -0.0842 0.069 Uiso 1 1 calc R
H38B H 0.5095 0.2666 -0.0723 0.069 Uiso 1 1 calc R
H38C H 0.5074 0.3034 0.0906 0.069 Uiso 1 1 calc R
O10 O 0.30487(13) 0.25481(12) 0.4874(4) 0.0295(6) Uani 1 1 d .
H10 H 0.3358 0.2547 0.5686 0.035 Uiso 1 1 d R
C39 C 0.2591(2) 0.28848(19) 0.5504(6) 0.0393(10) Uani 1 1 d .
H39A H 0.2389 0.2685 0.6339 0.047 Uiso 1 1 calc R
H39B H 0.2275 0.2975 0.4528 0.047 Uiso 1 1 calc R
C40 C 0.2844(2) 0.33831(19) 0.6347(6) 0.0411(10) Uani 1 1 d .
H40A H 0.2513 0.3585 0.6726 0.062 Uiso 1 1 calc R
H40B H 0.3036 0.3589 0.5524 0.062 Uiso 1 1 calc R
H40C H 0.3149 0.3299 0.7338 0.062 Uiso 1 1 calc R

loop_
_atom_site_aniso_label
_atom_site_aniso_U_11
_atom_site_aniso_U_22
_atom_site_aniso_U_33
_atom_site_aniso_U_23
_atom_site_aniso_U_13
_atom_site_aniso_U_12
Mn1 0.0187(2) 0.0159(2) 0.0194(2) 0.0006(2) -0.00079(18) 0.0006(2)
Mn2 0.0179(2) 0.0161(2) 0.0189(2) 0.0000(2) -0.00112(18) 0.0001(2)
Mn3 0.0174(2) 0.0150(2) 0.0222(2) 0.0011(2) -0.00043(19) 0.0000(2)
O4 0.0147(11) 0.0193(12) 0.0164(11) 0.0040(9) 0.0014(9) 0.0043(9)
O1 0.0236(13) 0.0220(13) 0.0331(14) -0.0021(11) -0.0093(11) 0.0014(11)
N1 0.0163(13) 0.0222(14) 0.0178(13) -0.0006(11) -0.0010(10) -0.0011(12)
N2 0.0182(14) 0.0227(15) 0.0197(13) -0.0019(12) -0.0012(11) 0.0004(12)
C1 0.0189(16) 0.0249(18) 0.0191(15) 0.0020(14) 0.0003(12) 0.0051(13)
C2 0.0225(18) 0.037(2) 0.0293(18) -0.0015(17) 0.0014(14) -0.0007(16)
C3 0.0160(16) 0.044(2) 0.0270(18) 0.0018(17) -0.0016(14) -0.0002(16)
C4 0.0233(18) 0.033(2) 0.0281(18) 0.0046(15) 0.0017(14) 0.0082(16)
C5 0.0226(17) 0.0216(17) 0.0324(18) 0.0046(15) 0.0008(14) 0.0036(14)
C6 0.0242(17) 0.0214(17) 0.0202(15) 0.0030(13) 0.0004(13) 0.0003(14)
C7 0.0183(16) 0.0208(16) 0.0224(16) 0.0006(13) -0.0012(13) 0.0012(13)
C8 0.031(2) 0.0186(17) 0.042(2) -0.0016(16) -0.0077(17) 0.0063(15)
C9 0.030(2) 0.0219(18) 0.0309(19) -0.0009(15) -0.0057(15) -0.0012(15)
C10 0.027(2) 0.039(2) 0.047(2) 0.011(2) 0.0003(18) 0.0079(18)
O2 0.0243(13) 0.0180(12) 0.0317(14) -0.0018(10) -0.0047(10) -0.0001(10)
N3 0.0262(15) 0.0129(13) 0.0222(13) -0.0001(11) 0.0043(11) -0.0022(12)
N4 0.0212(15) 0.0207(15) 0.0240(14) 0.0013(12) 0.0013(12) 0.0015(12)
C11 0.0220(17) 0.0223(17) 0.0228(16) -0.0007(14) 0.0009(13) -0.0043(14)
C12 0.033(2) 0.0248(19) 0.0327(19) -0.0021(16) -0.0033(16) -0.0035(16)
C13 0.030(2) 0.0247(19) 0.0332(19) -0.0044(16) -0.0015(16) -0.0111(16)
C14 0.0227(18) 0.038(2) 0.0231(17) -0.0015(16) -0.0025(14) -0.0094(16)
C15 0.0195(17) 0.031(2) 0.0252(17) 0.0005(15) 0.0003(13) -0.0031(15)
C16 0.0195(16) 0.0262(18) 0.0170(15) -0.0017(13) -0.0007(12) -0.0044(14)
C17 0.0188(16) 0.0194(17) 0.0219(15) -0.0011(13) 0.0012(12) -0.0012(13)
C18 0.0195(17) 0.0276(19) 0.0272(17) 0.0000(15) -0.0051(14) -0.0006(15)
C19 0.0192(16) 0.0234(18) 0.0309(18) -0.0001(14) -0.0010(14) 0.0043(14)
C20 0.028(2) 0.049(3) 0.047(3) -0.007(2) -0.0105(19) -0.011(2)
O3 0.0190(12) 0.0181(12) 0.0414(15) 0.0030(11) -0.0030(11) -0.0009(10)
N5 0.0219(15) 0.0168(14) 0.0219(14) 0.0028(11) 0.0007(11) 0.0033(11)
N6 0.0194(15) 0.0225(15) 0.0211(14) 0.0030(12) -0.0003(11) -0.0003(12)
C21 0.0173(15) 0.0184(15) 0.0272(16) 0.0024(14) 0.0013(13) 0.0012(14)
C22 0.0280(19) 0.0173(17) 0.036(2) 0.0038(15) 0.0024(16) 0.0055(14)
C23 0.0303(19) 0.0164(15) 0.0316(18) 0.0024(15) 0.0045(14) 0.0029(16)
C24 0.037(2) 0.0150(16) 0.0247(16) 0.0002(14) 0.0084(15) -0.0024(15)
C25 0.0243(18) 0.0198(17) 0.0268(17) -0.0020(14) 0.0036(14) -0.0035(14)
C26 0.0293(19) 0.0169(16) 0.0178(15) -0.0004(12) 0.0054(13) 0.0010(14)
C27 0.0207(17) 0.0182(16) 0.0239(16) 0.0028(13) 0.0075(13) 0.0016(13)
C28 0.0242(19) 0.0216(18) 0.035(2) -0.0014(16) -0.0020(15) -0.0030(15)
C29 0.0203(17) 0.0267(19) 0.0279(18) -0.0046(15) -0.0038(14) -0.0025(14)
C30 0.046(2) 0.0167(17) 0.036(2) 0.0015(16) -0.0025(18) -0.0062(17)
O5 0.0439(17) 0.0221(13) 0.0208(12) 0.0012(10) 0.0104(11) 0.0022(12)
O6 0.0366(15) 0.0306(14) 0.0167(11) -0.0010(11) 0.0060(10) -0.0059(12)
C31 0.0259(18) 0.0241(18) 0.0194(15) -0.0022(13) 0.0058(13) 0.0039(14)
C32 0.057(3) 0.0234(19) 0.0263(19) 0.0016(16) 0.0119(18) 0.0019(19)
O7 0.0266(15) 0.050(2) 0.0327(15) 0.0079(13) 0.0072(12) 0.0091(13)
C33 0.051(3) 0.128(6) 0.044(3) 0.023(4) 0.026(3) 0.017(4)
C34 0.074(5) 0.100(6) 0.056(4) -0.011(4) 0.022(3) 0.003(4)
O8 0.0281(15) 0.0322(16) 0.0314(15) 0.0007(11) 0.0104(12) -0.0037(11)
C35 0.029(2) 0.040(2) 0.042(2) -0.0010(19) 0.0103(18) -0.0112(18)
C36 0.033(2) 0.076(4) 0.056(3) 0.030(3) 0.016(2) 0.016(3)
O9 0.0367(16) 0.0232(14) 0.0319(15) 0.0001(11) 0.0110(12) -0.0064(12)
C37 0.038(2) 0.0251(18) 0.0318(19) 0.0102(16) 0.0139(17) -0.0048(17)
C38 0.038(3) 0.062(3) 0.038(2) 0.006(2) 0.0071(19) -0.010(2)
O10 0.0267(14) 0.0339(15) 0.0279(13) 0.0017(12) 0.0040(11) 0.0067(12)
C39 0.036(2) 0.045(3) 0.041(2) -0.007(2) 0.0182(19) 0.004(2)
C40 0.043(3) 0.041(3) 0.037(2) -0.006(2) 0.0015(19) 0.007(2)

loop_
_atom_type_symbol
_atom_type_description
_atom_type_scat_dispersion_real
_atom_type_scat_dispersion_imag
_atom_type_scat_source
C C 0.0033 0.0016 'International Tables Vol C Tables 4.2.6.8 and 6.1.1.4'
H H 0.0000 0.0000 'International Tables Vol C Tables 4.2.6.8 and 6.1.1.4'
N N 0.0061 0.0033 'International Tables Vol C Tables 4.2.6.8 and 6.1.1.4'
O O 0.0106 0.0060 'International Tables Vol C Tables 4.2.6.8 and 6.1.1.4'
Mn Mn 0.3368 0.7283 'International Tables Vol C Tables 4.2.6.8 and 6.1.1.4'

loop_
_geom_angle_atom_site_label_1
_geom_angle_atom_site_label_2
_geom_angle_atom_site_label_3
_geom_angle
_geom_angle_site_symmetry_3
O1 Mn1 O4 176.25(12) .
O1 Mn1 N1 89.14(12) .
O4 Mn1 N1 90.84(11) .
O1 Mn1 N6 90.12(12) .
O4 Mn1 N6 89.44(11) .
N1 Mn1 N6 172.93(13) .
O1 Mn1 O5 93.22(12) .
O4 Mn1 O5 90.51(10) .
N1 Mn1 O5 95.95(11) .
N6 Mn1 O5 91.12(11) .
O1 Mn1 O7 92.52(12) .
O4 Mn1 O7 83.76(10) .
N1 Mn1 O7 82.88(12) .
N6 Mn1 O7 90.13(12) .
O5 Mn1 O7 174.13(12) .
O2 Mn2 O4 177.97(11) .
O2 Mn2 N3 89.69(12) .
O4 Mn2 N3 92.22(12) .
O2 Mn2 N2 88.29(12) .
O4 Mn2 N2 89.76(11) .
N3 Mn2 N2 176.17(13) .
O2 Mn2 O8 95.25(11) .
O4 Mn2 O8 84.23(10) .
N3 Mn2 O8 85.38(11) .
N2 Mn2 O8 91.56(12) .
O2 Mn2 O6 98.46(11) 1_554
O4 Mn2 O6 82.32(10) 1_554
N3 Mn2 O6 87.21(11) 1_554
N2 Mn2 O6 96.31(12) 1_554
O8 Mn2 O6 164.36(10) 1_554
O3 Mn3 O4 176.89(12) .
O3 Mn3 N5 89.47(12) .
O4 Mn3 N5 89.68(12) .
O3 Mn3 N4 89.68(12) .
O4 Mn3 N4 91.13(12) .
N5 Mn3 N4 178.89(14) .
O3 Mn3 O9 93.21(12) .
O4 Mn3 O9 89.81(10) .
N5 Mn3 O9 91.75(12) .
N4 Mn3 O9 89.01(12) .
O3 Mn3 O10 94.70(11) .
O4 Mn3 O10 82.30(10) .
N5 Mn3 O10 89.35(12) .
N4 Mn3 O10 90.02(11) .
O9 Mn3 O10 172.03(11) .
Mn2 O4 Mn1 120.43(12) .
Mn2 O4 Mn3 118.44(12) .
Mn1 O4 Mn3 121.13(13) .
C1 O1 Mn1 132.6(2) .
C7 N1 N2 108.7(3) .
C7 N1 Mn1 131.2(2) .
N2 N1 Mn1 120.1(2) .
C9 N2 N1 107.9(3) .
C9 N2 Mn2 133.3(2) .
N1 N2 Mn2 118.8(2) .
O1 C1 C2 117.8(4) .
O1 C1 C6 124.4(3) .
C2 C1 C6 117.8(3) .
C3 C2 C1 121.6(4) .
C2 C3 C4 122.0(4) .
C3 C4 C5 116.8(4) .
C3 C4 C10 122.2(4) .
C5 C4 C10 120.9(4) .
C6 C5 C4 122.0(4) .
C5 C6 C1 119.7(3) .
C5 C6 C7 119.0(3) .
C1 C6 C7 121.3(3) .
N1 C7 C8 108.3(3) .
N1 C7 C6 121.3(3) .
C8 C7 C6 130.3(3) .
C9 C8 C7 105.5(3) .
N2 C9 C8 109.7(3) .
C11 O2 Mn2 132.5(2) .
C17 N3 N4 108.7(3) .
C17 N3 Mn2 130.6(2) .
N4 N3 Mn2 120.3(2) .
C19 N4 N3 108.3(3) .
C19 N4 Mn3 134.5(3) .
N3 N4 Mn3 117.2(2) .
O2 C11 C12 117.0(3) .
O2 C11 C16 124.3(3) .
C12 C11 C16 118.7(3) .
C13 C12 C11 121.0(4) .
C12 C13 C14 121.7(4) .
C13 C14 C15 117.4(3) .
C13 C14 C20 121.2(4) .
C15 C14 C20 121.4(4) .
C14 C15 C16 122.1(4) .
C15 C16 C11 119.1(3) .
C15 C16 C17 119.7(3) .
C11 C16 C17 121.2(3) .
N3 C17 C18 107.9(3) .
N3 C17 C16 121.2(3) .
C18 C17 C16 130.8(3) .
C19 C18 C17 105.8(3) .
N4 C19 C18 109.2(3) .
C21 O3 Mn3 131.6(2) .
C27 N5 N6 109.5(3) .
C27 N5 Mn3 129.7(2) .
N6 N5 Mn3 120.8(2) .
C29 N6 N5 108.0(3) .
C29 N6 Mn1 133.3(3) .
N5 N6 Mn1 118.6(2) .
O3 C21 C22 117.8(3) .
O3 C21 C26 123.9(3) .
C22 C21 C26 118.2(3) .
C23 C22 C21 121.4(4) .
C22 C23 C24 120.8(3) .
C25 C24 C23 118.4(3) .
C25 C24 C30 120.8(4) .
C23 C24 C30 120.8(3) .
C24 C25 C26 122.3(4) .
C21 C26 C25 118.8(3) .
C21 C26 C27 121.7(3) .
C25 C26 C27 119.5(3) .
N5 C27 C28 108.5(3) .
N5 C27 C26 121.3(3) .
C28 C27 C26 130.2(3) .
C29 C28 C27 104.3(3) .
N6 C29 C28 109.8(3) .
C31 O5 Mn1 135.2(2) .
C31 O6 Mn2 136.7(2) 1_556
O5 C31 O6 121.1(3) .
O5 C31 C32 121.7(3) .
O6 C31 C32 117.2(3) .
C33 O7 Mn1 128.4(3) .
C34 C33 O7 107.8(6) .
C35 O8 Mn2 125.5(3) .
O8 C35 C36 113.8(4) .
C37 O9 Mn3 133.5(2) .
O9 C37 C38 114.0(4) .
C39 O10 Mn3 123.7(3) .
O10 C39 C40 114.4(4) .

loop_
_geom_bond_atom_site_label_1
_geom_bond_atom_site_label_2
_geom_bond_distance
_geom_bond_site_symmetry_2
Mn1 O1 1.868(3) .
Mn1 O4 1.910(2) .
Mn1 N1 1.942(3) .
Mn1 N6 2.000(3) .
Mn1 O5 2.263(3) .
Mn1 O7 2.376(3) .
Mn2 O2 1.842(3) .
Mn2 O4 1.902(3) .
Mn2 N3 1.938(3) .
Mn2 N2 1.999(3) .
Mn2 O8 2.312(3) .
Mn2 O6 2.317(3) 1_554
Mn3 O3 1.835(3) .
Mn3 O4 1.911(2) .
Mn3 N5 1.961(3) .
Mn3 N4 2.006(3) .
Mn3 O9 2.262(3) .
Mn3 O10 2.414(3) .
O1 C1 1.334(4) .
N1 C7 1.349(4) .
N1 N2 1.369(4) .
N2 C9 1.332(5) .
C1 C2 1.403(5) .
C1 C6 1.408(5) .
C2 C3 1.373(6) .
C3 C4 1.395(6) .
C4 C5 1.404(5) .
C4 C10 1.510(5) .
C5 C6 1.404(5) .
C6 C7 1.472(5) .
C7 C8 1.390(5) .
C8 C9 1.387(5) .
O2 C11 1.344(4) .
N3 C17 1.358(4) .
N3 N4 1.373(4) .
N4 C19 1.340(5) .
C11 C12 1.395(5) .
C11 C16 1.408(5) .
C12 C13 1.379(5) .
C13 C14 1.392(6) .
C14 C15 1.396(5) .
C14 C20 1.510(5) .
C15 C16 1.402(5) .
C16 C17 1.467(5) .
C17 C18 1.400(5) .
C18 C19 1.395(5) .
O3 C21 1.345(4) .
N5 C27 1.348(5) .
N5 N6 1.368(4) .
N6 C29 1.343(5) .
C21 C22 1.399(5) .
C21 C26 1.403(5) .
C22 C23 1.379(5) .
C23 C24 1.387(6) .
C24 C25 1.369(5) .
C24 C30 1.513(5) .
C25 C26 1.411(5) .
C26 C27 1.466(5) .
C27 C28 1.416(5) .
C28 C29 1.411(5) .
O5 C31 1.251(5) .
O6 C31 1.280(4) .
O6 Mn2 2.317(3) 1_556
C31 C32 1.488(5) .
O7 C33 1.479(7) .
C33 C34 1.400(9) .
O8 C35 1.431(5) .
C35 C36 1.483(7) .
O9 C37 1.429(4) .
C37 C38 1.478(7) .
O10 C39 1.442(5) .
C39 C40 1.479(6) .

loop_
_geom_hbond_atom_site_label_D
_geom_hbond_atom_site_label_H
_geom_hbond_atom_site_label_A
_geom_hbond_distance_DH
_geom_hbond_distance_HA
_geom_hbond_distance_DA
_geom_hbond_angle_DHA
_geom_hbond_site_symmetry_A
O7 H7 O6 0.85 2.04 2.874(4) 168.0 1_554
O8 H8 O10 0.85 2.13 2.960(4) 164.6 .
O9 H9 O6 0.85 1.91 2.687(4) 152.2 1_554
O10 H10 O5 0.85 2.22 2.820(4) 127.9 .
